data_7704851
loop_
_publ_author_name
'Zhao, Dan'
'Xue, Yali'
'Zhang, Ruijuan'
'Fan, Yanping'
'Liu, Baozhong'
'Li, Yanan'
'Zhang, Shirui'

_publ_section_title
;
 Design, synthesis, crystal structure and luminescent properties
 introduced by Eu<sup>3+</sup> of a new type of rare-earth borophosphate
 CsNa<sub>2</sub>REE<sub>2</sub>(BO<sub>3</sub>)(PO<sub>4</sub>)<sub>2</sub>
 (REE = Y, Gd).
;
_journal_issue 29
_journal_name_full 'Dalton transactions (Cambridge, England : 2003)'
_journal_page_first 10104
_journal_page_last 10113
_journal_paper_doi 10.1039/d0dt00389a
_journal_volume 49
_journal_year 2020
_chemical_formula_sum 'B Cs Lu2 Na2 O11 P2'
_chemical_formula_weight 777.58
_space_group_crystal_system orthorhombic
_space_group_IT_number 63
_space_group_name_Hall '-C 2c 2'
_space_group_name_H-M_alt 'C m c m'
_audit_creation_method SHELXL-2017/1
_audit_update_record
;
2019-09-01 deposited with the CCDC.	2020-06-29 downloaded from the CCDC.
;
_cell_angle_alpha 90
_cell_angle_beta 90
_cell_angle_gamma 90
_cell_formula_units_Z 4
_cell_length_a 6.8750(5)
_cell_length_b 14.6919(10)
_cell_length_c 10.5581(7)
_cell_measurement_reflns_used 1185
_cell_measurement_temperature 296(2)
_cell_measurement_theta_max 24.59
_cell_measurement_theta_min 3.71
_cell_volume 1066.44(13)
_computing_cell_refinement 'Bruker Apex2'
_computing_data_collection 'Bruker Apex2'
_computing_data_reduction 'Bruker Apex2'
_computing_molecular_graphics 'SHELXL-2017/1 (Sheldrick, 2017)'
_computing_publication_material 'SHELXL-2017/1 (Sheldrick, 2017)'
_computing_structure_refinement 'SHELXL-2017/1 (Sheldrick, 2017)'
_computing_structure_solution 'SHELXL-2017/1 (Sheldrick, 2017)'
_diffrn_ambient_temperature 296(2)
_diffrn_detector_area_resol_mean 83.33
_diffrn_measured_fraction_theta_full 0.998
_diffrn_measured_fraction_theta_max 0.992
_diffrn_measurement_device_type 'Bruker Apex 2 CCD'
_diffrn_measurement_method '\w scans'
_diffrn_radiation_type MoK\a
_diffrn_radiation_wavelength 0.71073
_diffrn_reflns_av_R_equivalents 0.0255
_diffrn_reflns_av_unetI/netI 0.0198
_diffrn_reflns_Laue_measured_fraction_full 0.998
_diffrn_reflns_Laue_measured_fraction_max 0.992
_diffrn_reflns_limit_h_max 9
_diffrn_reflns_limit_h_min -9
_diffrn_reflns_limit_k_max 17
_diffrn_reflns_limit_k_min -19
_diffrn_reflns_limit_l_max 14
_diffrn_reflns_limit_l_min -10
_diffrn_reflns_number 3517
_diffrn_reflns_point_group_measured_fraction_full 0.998
_diffrn_reflns_point_group_measured_fraction_max 0.992
_diffrn_reflns_theta_full 25.242
_diffrn_reflns_theta_max 28.253
_diffrn_reflns_theta_min 3.272
_exptl_absorpt_coefficient_mu 22.203
_exptl_absorpt_correction_T_max 0.254
_exptl_absorpt_correction_T_min 0.091
_exptl_absorpt_correction_type multi-scan
_exptl_crystal_colour colorless
_exptl_crystal_density_diffrn 4.843
_exptl_crystal_description block
_exptl_crystal_F_000 1368
_exptl_crystal_size_max 0.150
_exptl_crystal_size_mid 0.120
_exptl_crystal_size_min 0.120
_refine_diff_density_max 1.468
_refine_diff_density_min -1.131
_refine_diff_density_rms 0.317
_refine_ls_extinction_coef 0.00260(9)
_refine_ls_extinction_expression Fc^*^=kFc[1+0.001xFc^2^\l^3^/sin(2\q)]^-1/4^
_refine_ls_extinction_method 'SHELXL-2017/1 (Sheldrick 2017)'
_refine_ls_goodness_of_fit_ref 1.178
_refine_ls_hydrogen_treatment undef
_refine_ls_matrix_type full
_refine_ls_number_parameters 59
_refine_ls_number_reflns 745
_refine_ls_number_restraints 6
_refine_ls_restrained_S_all 1.174
_refine_ls_R_factor_all 0.0181
_refine_ls_R_factor_gt 0.0173
_refine_ls_shift/su_max 0.000
_refine_ls_shift/su_mean 0.000
_refine_ls_structure_factor_coef Fsqd
_refine_ls_weighting_details 'w=1/[\s^2^(Fo^2^)+(0.0116P)^2^+10.0239P] where P=(Fo^2^+2Fc^2^)/3'
_refine_ls_weighting_scheme calc
_refine_ls_wR_factor_gt 0.0367
_refine_ls_wR_factor_ref 0.0371
_reflns_Friedel_coverage 0.000
_reflns_number_gt 726
_reflns_number_total 745
_reflns_threshold_expression 'I > 2\s(I)'
_cod_data_source_file d0dt00389a2.cif
_cod_data_source_block Lu
_cod_depositor_comments 'Adding full bibliography for 7704850--7704852.cif.'
_cod_database_code 7704851
_publcif_datablock.id {61132acd-1f7f-40ec-a7da-27fb12c40855}

_shelx_shelxl_version_number 2017/1
_shelx_space_group_comment
;
The symmetry employed for this shelxl refinement is uniquely defined
by the following loop, which should always be used as a source of
symmetry information in preference to the above space-group names.
They are only intended as comments.
;
_shelx_estimated_absorpt_t_min 0.135
_shelx_estimated_absorpt_t_max 0.176
_publcif_funding_html
;
;

loop_
_space_group_symop_operation_xyz
'x, y, z'
'-x, -y, z+1/2'
'x, -y, -z'
'-x, y, -z+1/2'
'x+1/2, y+1/2, z'
'-x+1/2, -y+1/2, z+1/2'
'x+1/2, -y+1/2, -z'
'-x+1/2, y+1/2, -z+1/2'
'-x, -y, -z'
'x, y, -z-1/2'
'-x, y, z'
'x, -y, z-1/2'
'-x+1/2, -y+1/2, -z'
'x+1/2, y+1/2, -z-1/2'
'-x+1/2, y+1/2, z'
'x+1/2, -y+1/2, z-1/2'

loop_
_atom_site_label
_atom_site_type_symbol
_atom_site_fract_x
_atom_site_fract_y
_atom_site_fract_z
_atom_site_U_iso_or_equiv
_atom_site_adp_type
_atom_site_occupancy
_atom_site_site_symmetry_order
_atom_site_calc_flag
_atom_site_refinement_flags_posn
_atom_site_refinement_flags_adp
_atom_site_refinement_flags_occupancy
_atom_site_disorder_assembly
_atom_site_disorder_group
Cs1 Cs 0.500000 0.48172(4) 0.750000 0.02262(16) Uani 1 4 d S T P . .
Na1 Na 0.2555(4) 0.24531(18) 0.750000 0.0171(5) Uani 1 2 d S T P . .
Lu1 Lu 0.000000 0.38150(2) 0.46745(2) 0.00366(10) Uani 1 2 d S T P . .
B1 B 0.000000 0.5138(6) 0.750000 0.0058(16) Uani 1 4 d S TU P . .
P1 P 0.000000 0.18309(9) 0.52382(13) 0.0046(3) Uani 1 2 d S T P . .
O1 O 0.1806(4) 0.12520(19) 0.5494(3) 0.0116(6) Uani 1 1 d . . . . .
O2 O 0.000000 0.2671(3) 0.6115(4) 0.0072(8) Uani 1 2 d S T P . .
O3 O 0.000000 0.2243(3) 0.3905(4) 0.0092(8) Uani 1 2 d S T P . .
O4 O 0.000000 0.6093(4) 0.750000 0.0107(12) Uani 1 4 d S T P . .
O5 O 0.000000 0.4747(3) 0.6326(4) 0.0106(8) Uani 1 2 d S T P . .

loop_
_atom_site_aniso_label
_atom_site_aniso_U_11
_atom_site_aniso_U_22
_atom_site_aniso_U_33
_atom_site_aniso_U_23
_atom_site_aniso_U_13
_atom_site_aniso_U_12
Cs1 0.0261(3) 0.0150(3) 0.0268(3) 0.000 0.000 0.000
Na1 0.0086(12) 0.0331(14) 0.0095(11) 0.000 0.000 -0.0004(11)
Lu1 0.00375(14) 0.00346(14) 0.00376(14) 0.00000(8) 0.000 0.000
B1 0.006(3) 0.009(3) 0.003(3) 0.000 0.000 0.000
P1 0.0039(7) 0.0043(6) 0.0058(7) 0.0012(5) 0.000 0.000
O1 0.0049(14) 0.0098(14) 0.0200(16) 0.0045(11) 0.0014(12) 0.0013(11)
O2 0.011(2) 0.0066(18) 0.0035(18) -0.0016(15) 0.000 0.000
O3 0.010(2) 0.0113(19) 0.0061(19) 0.0023(16) 0.000 0.000
O4 0.018(3) 0.008(3) 0.006(3) 0.000 0.000 0.000
O5 0.018(2) 0.0054(18) 0.0084(19) -0.0028(15) 0.000 0.000

loop_
_atom_type_symbol
_atom_type_description
_atom_type_scat_dispersion_real
_atom_type_scat_dispersion_imag
_atom_type_scat_source
B B 0.0013 0.0007 'International Tables Vol C Tables 4.2.6.8 and 6.1.1.4'
O O 0.0106 0.0060 'International Tables Vol C Tables 4.2.6.8 and 6.1.1.4'
Na Na 0.0362 0.0249 'International Tables Vol C Tables 4.2.6.8 and 6.1.1.4'
P P 0.1023 0.0942 'International Tables Vol C Tables 4.2.6.8 and 6.1.1.4'
Cs Cs -0.3680 2.1192 'International Tables Vol C Tables 4.2.6.8 and 6.1.1.4'
Lu Lu -0.4720 5.8584 'International Tables Vol C Tables 4.2.6.8 and 6.1.1.4'

loop_
_geom_angle_atom_site_label_1
_geom_angle_atom_site_label_2
_geom_angle_atom_site_label_3
_geom_angle
_geom_angle_site_symmetry_1
_geom_angle_site_symmetry_3
_geom_angle_publ_flag
O5 B1 O5 130.3(8) 10_557 . ?
O5 B1 O4 114.9(4) 10_557 . ?
O5 B1 O4 114.9(4) . . ?
O1 P1 O1 108.6(2) 11 . ?
O1 P1 O3 112.46(15) 11 . ?
O1 P1 O3 112.46(15) . . ?
O1 P1 O2 109.80(15) 11 . ?
O1 P1 O2 109.81(15) . . ?
O3 P1 O2 103.6(2) . . ?

loop_
_geom_bond_atom_site_label_1
_geom_bond_atom_site_label_2
_geom_bond_distance
_geom_bond_site_symmetry_2
_geom_bond_publ_flag
Cs1 O1 3.236(3) 14_557 ?
Cs1 O1 3.236(3) 8_556 ?
Cs1 O1 3.236(3) 15 ?
Cs1 O1 3.236(3) 5 ?
Cs1 O3 3.370(4) 13_556 ?
Cs1 O3 3.370(4) 6 ?
Cs1 O5 3.6556(14) 10_657 ?
Cs1 O5 3.6556(14) 10_557 ?
Cs1 O5 3.6556(14) 1_655 ?
Cs1 O5 3.6556(14) . ?
Na1 O3 2.286(3) 6 ?
Na1 O3 2.286(3) 13_556 ?
Na1 O2 2.308(3) . ?
Na1 O2 2.308(3) 10_557 ?
Na1 O4 2.611(5) 5_545 ?
Na1 O1 2.804(4) 10_557 ?
Na1 O1 2.804(4) . ?
Lu1 O1 2.205(3) 7_456 ?
Lu1 O1 2.205(3) 13_556 ?
Lu1 O5 2.217(4) . ?
Lu1 O2 2.267(4) . ?
Lu1 O4 2.2998(4) 9_566 ?
Lu1 O5 2.362(4) 9_566 ?
Lu1 O3 2.449(4) . ?
Lu1 B1 2.763(5) 9_566 ?
Lu1 P1 2.9751(14) . ?
B1 O5 1.366(5) 10_557 ?
B1 O5 1.366(5) . ?
B1 O4 1.403(10) . ?
P1 O1 1.529(3) 11 ?
P1 O1 1.529(3) . ?
P1 O3 1.532(4) . ?
P1 O2 1.543(4) . ?

loop_
_publcif_info_exptl_table_extra_item
sin_theta_over_lambda_max

loop_
_publcif_info_exptl_table_header_item
?
